data_2018993
loop_
_publ_author_name
'Paciorek, Patrycja'
'Szklarzewicz, Janusz'
'Nitek, Wojciech'

_publ_section_title
;
 A simple and safe method for the preparation of
 bis[2-(2<i>H</i>-tetrazol-5-yl)pyridinium] tetrachloridozincate(II)
;
_journal_coeditor_code SF3195
_journal_issue 5
_journal_name_full 'Acta Crystallographica Section C'
_journal_page_first 513
_journal_page_last 516
_journal_paper_doi 10.1107/S0108270113010809
_journal_volume 69
_journal_year 2013
_chemical_formula_iupac '(C6 H6 N5)2 [Zn Cl4]'
_chemical_formula_moiety 'C12 H12 Cl4 N10 Zn'
_chemical_formula_sum 'C12 H12 Cl4 N10 Zn'
_chemical_formula_weight 503.49
_chemical_name_systematic
;
Bis[2-(2<i>H</i>-tetrazol-5-yl)pyridinium] tetrachloridozincate(II)
;
_space_group_IT_number 2
_symmetry_cell_setting triclinic
_symmetry_space_group_name_Hall '-P 1'
_symmetry_space_group_name_H-M 'P -1'
_atom_sites_solution_hydrogens geom
_atom_sites_solution_primary direct
_atom_sites_solution_secondary difmap
_audit_creation_method 'WinGX routine CIF_UPDATE'
_cell_angle_alpha 102.407(5)
_cell_angle_beta 98.185(5)
_cell_angle_gamma 105.697(5)
_cell_formula_units_Z 2
_cell_length_a 9.196(5)
_cell_length_b 10.491(5)
_cell_length_c 11.186(5)
_cell_measurement_reflns_used 0
_cell_measurement_temperature 293(2)
_cell_measurement_theta_max 0
_cell_measurement_theta_min 0
_cell_volume 991.3(8)
_computing_cell_refinement 'CrysAlis RED (Oxford Diffraction, 2011)'
_computing_data_collection 'CrysAlis RED (Oxford Diffraction, 2011)'
_computing_data_reduction 'CrysAlis PRO (Oxford Diffraction, 2011)'
_computing_molecular_graphics 'Mercury (Macrae <i>et al.</i>, 2008)'
_computing_publication_material 'WinGX (Farrugia, 2012)'
_computing_structure_refinement 'SHELXL97 (Sheldrick, 2008)'
_computing_structure_solution 'SIR97 (Altomare <i>et al.</i>, 1999)'
_diffrn_ambient_temperature 293(2)
_diffrn_detector_area_resol_mean 10.3756
_diffrn_measured_fraction_theta_full 0.998
_diffrn_measured_fraction_theta_max 0.998
_diffrn_measurement_device_type 'Oxford SuperNova'
_diffrn_measurement_method \w
_diffrn_radiation_monochromator graphite
_diffrn_radiation_source 'SuperNova (Mo) X-ray Source'
_diffrn_radiation_type MoK\a
_diffrn_radiation_wavelength 0.71069
_diffrn_reflns_av_R_equivalents 0.0318
_diffrn_reflns_limit_h_max 11
_diffrn_reflns_limit_h_min -11
_diffrn_reflns_limit_k_max 13
_diffrn_reflns_limit_k_min -13
_diffrn_reflns_limit_l_max 14
_diffrn_reflns_limit_l_min -14
_diffrn_reflns_number 12476
_diffrn_reflns_theta_full 26.5
_diffrn_reflns_theta_max 26.5
_diffrn_reflns_theta_min 3.18
_exptl_absorpt_coefficient_mu 1.798
_exptl_absorpt_correction_T_max 0.7039
_exptl_absorpt_correction_T_min 0.4379
_exptl_absorpt_correction_type multi-scan
_exptl_absorpt_process_details '(CrysAlis PRO; Oxford Diffraction, 2011)'
_exptl_crystal_colour colourless
_exptl_crystal_density_diffrn 1.687
_exptl_crystal_density_method 'not measured'
_exptl_crystal_description prism
_exptl_crystal_F_000 504
_exptl_crystal_size_max 0.55
_exptl_crystal_size_mid 0.49
_exptl_crystal_size_min 0.21
_refine_diff_density_max 0.299
_refine_diff_density_min -0.27
_refine_ls_extinction_method none
_refine_ls_goodness_of_fit_ref 1.027
_refine_ls_hydrogen_treatment mixed
_refine_ls_matrix_type full
_refine_ls_number_parameters 260
_refine_ls_number_reflns 4101
_refine_ls_number_restraints 0
_refine_ls_restrained_S_all 1.027
_refine_ls_R_factor_all 0.0431
_refine_ls_R_factor_gt 0.029
_refine_ls_shift/su_max 0.001
_refine_ls_shift/su_mean 0
_refine_ls_structure_factor_coef Fsqd
_refine_ls_weighting_details 'calc w = 1/[\s^2^(Fo^2^)+(0.0302P)^2^+0.0000P] where P=(Fo^2^+2Fc^2^)/3'
_refine_ls_weighting_scheme calc
_refine_ls_wR_factor_ref 0.0699
_reflns_number_gt 3266
_reflns_number_total 4101
_reflns_threshold_expression I>2\s(I)
_cod_data_source_file sf3195.cif
_cod_data_source_block I
_cod_database_code 2018993
_cod_database_fobs_code 2018993

loop_
_symmetry_equiv_pos_as_xyz
'x, y, z'
'-x, -y, -z'

loop_
_atom_site_type_symbol
_atom_site_label
_atom_site_fract_x
_atom_site_fract_y
_atom_site_fract_z
_atom_site_U_iso_or_equiv
_atom_site_adp_type
_atom_site_calc_flag
_atom_site_refinement_flags
_atom_site_occupancy
Zn Zn1 0.26396(3) 0.75957(2) 0.25111(2) 0.04205(10) Uani d . 1
Cl Cl1 0.47346(6) 0.76958(5) 0.40002(5) 0.04462(14) Uani d . 1
Cl Cl2 0.13410(6) 0.89224(5) 0.34664(6) 0.04824(15) Uani d . 1
Cl Cl3 0.35100(8) 0.82995(7) 0.09271(6) 0.06294(18) Uani d . 1
Cl Cl4 0.10036(7) 0.53960(6) 0.20200(6) 0.05392(17) Uani d . 1
N N1 0.1412(2) 0.2519(2) 0.4684(2) 0.0555(5) Uani d . 1
N N2 0.0982(3) 0.3215(2) 0.5622(2) 0.0604(6) Uani d . 1
N N3 0.1638(3) 0.4555(2) 0.5919(2) 0.0712(6) Uani d . 1
N N4 0.2549(3) 0.4764(2) 0.5123(2) 0.0639(6) Uani d . 1
C C5 0.2385(3) 0.3523(2) 0.4392(2) 0.0452(5) Uani d . 1
C C6 0.3207(2) 0.3323(2) 0.3387(2) 0.0426(5) Uani d . 1
C C7 0.3255(3) 0.2076(2) 0.2712(2) 0.0559(6) Uani d . 1
H H7 0.2725 0.1265 0.2878 0.067 Uiso calc R 1
C C8 0.4101(3) 0.2046(3) 0.1783(3) 0.0610(7) Uani d . 1
H H8 0.4127 0.1208 0.1316 0.073 Uiso calc R 1
C C9 0.4906(3) 0.3246(3) 0.1543(2) 0.0579(7) Uani d . 1
H H9 0.549 0.3229 0.0929 0.069 Uiso calc R 1
C C10 0.4823(3) 0.4460(3) 0.2231(2) 0.0528(6) Uani d . 1
H H10 0.5345 0.5283 0.2081 0.063 Uiso calc R 1
N N11 0.3997(2) 0.4464(2) 0.31149(19) 0.0447(5) Uani d . 1
H H2 0.031(3) 0.275(3) 0.603(3) 0.098(11) Uiso d . 1
H H11 0.400(3) 0.520(2) 0.355(2) 0.059(8) Uiso d . 1
N N12 0.1239(2) 0.2044(2) 0.95795(18) 0.0517(5) Uani d . 1
N N13 0.1579(3) 0.3387(2) 0.9786(2) 0.0582(6) Uani d . 1
N N14 0.2489(3) 0.3944(2) 0.9113(2) 0.0641(6) Uani d . 1
N N15 0.2768(2) 0.2908(2) 0.83919(19) 0.0546(5) Uani d . 1
C C16 0.2007(2) 0.1774(2) 0.8692(2) 0.0428(5) Uani d . 1
C C17 0.2047(2) 0.0418(2) 0.8078(2) 0.0414(5) Uani d . 1
C C18 0.1395(3) -0.0782(3) 0.8379(2) 0.0561(6) Uani d . 1
H H18 0.0847 -0.0784 0.9016 0.067 Uiso calc R 1
C C19 0.1568(3) -0.1988(3) 0.7717(3) 0.0672(7) Uani d . 1
H H19 0.1141 -0.2803 0.7921 0.081 Uiso calc R 1
C C20 0.2353(3) -0.2001(3) 0.6771(3) 0.0610(7) Uani d . 1
H H20 0.2448 -0.2819 0.632 0.073 Uiso calc R 1
C C21 0.2999(3) -0.0793(2) 0.6495(2) 0.0537(6) Uani d . 1
H H21 0.355 -0.0776 0.586 0.064 Uiso calc R 1
N N22 0.2829(2) 0.0360(2) 0.71483(18) 0.0447(5) Uani d . 1
H H13 0.127(2) 0.386(2) 1.032(2) 0.043(7) Uiso d . 1
H H22 0.326(3) 0.107(2) 0.700(2) 0.058(8) Uiso d . 1

loop_
_atom_site_aniso_label
_atom_site_aniso_U_11
_atom_site_aniso_U_22
_atom_site_aniso_U_33
_atom_site_aniso_U_12
_atom_site_aniso_U_13
_atom_site_aniso_U_23
Zn1 0.04800(17) 0.03893(16) 0.04320(16) 0.01448(12) 0.01712(12) 0.01306(12)
Cl1 0.0479(3) 0.0422(3) 0.0453(3) 0.0127(2) 0.0125(3) 0.0147(2)
Cl2 0.0553(3) 0.0382(3) 0.0594(4) 0.0185(3) 0.0259(3) 0.0159(3)
Cl3 0.0851(5) 0.0702(4) 0.0479(4) 0.0301(4) 0.0316(3) 0.0263(3)
Cl4 0.0527(4) 0.0381(3) 0.0653(4) 0.0091(3) 0.0185(3) 0.0047(3)
N1 0.0540(12) 0.0517(12) 0.0677(14) 0.0125(10) 0.0245(11) 0.0273(11)
N2 0.0571(14) 0.0657(16) 0.0637(15) 0.0095(12) 0.0224(12) 0.0342(12)
N3 0.0846(17) 0.0639(16) 0.0650(15) 0.0115(13) 0.0357(13) 0.0187(12)
N4 0.0827(16) 0.0516(13) 0.0587(13) 0.0088(11) 0.0378(12) 0.0182(11)
C5 0.0457(13) 0.0444(13) 0.0489(14) 0.0111(11) 0.0110(11) 0.0225(11)
C6 0.0432(13) 0.0393(12) 0.0497(13) 0.0133(10) 0.0106(11) 0.0200(10)
C7 0.0649(16) 0.0394(13) 0.0654(17) 0.0147(12) 0.0127(14) 0.0206(12)
C8 0.0731(18) 0.0528(16) 0.0618(17) 0.0324(14) 0.0123(14) 0.0102(13)
C9 0.0605(16) 0.0672(17) 0.0577(16) 0.0308(14) 0.0230(13) 0.0199(13)
C10 0.0566(15) 0.0532(15) 0.0584(15) 0.0188(12) 0.0258(13) 0.0239(12)
N11 0.0520(12) 0.0384(11) 0.0513(12) 0.0172(10) 0.0208(10) 0.0172(10)
N12 0.0534(12) 0.0590(13) 0.0493(12) 0.0218(10) 0.0193(10) 0.0173(10)
N13 0.0661(15) 0.0639(15) 0.0563(14) 0.0326(12) 0.0286(12) 0.0140(12)
N14 0.0735(15) 0.0576(14) 0.0729(15) 0.0276(12) 0.0330(13) 0.0210(12)
N15 0.0632(13) 0.0484(12) 0.0623(13) 0.0228(10) 0.0300(11) 0.0175(10)
C16 0.0411(12) 0.0520(14) 0.0390(12) 0.0153(11) 0.0133(10) 0.0159(11)
C17 0.0382(12) 0.0491(13) 0.0366(12) 0.0101(10) 0.0079(10) 0.0151(10)
C18 0.0572(16) 0.0578(16) 0.0573(16) 0.0109(13) 0.0206(13) 0.0270(13)
C19 0.0677(18) 0.0463(15) 0.080(2) 0.0030(13) 0.0075(16) 0.0253(14)
C20 0.0666(18) 0.0425(14) 0.0659(18) 0.0150(13) 0.0056(14) 0.0059(13)
C21 0.0572(15) 0.0526(15) 0.0470(14) 0.0175(12) 0.0106(12) 0.0043(12)
N22 0.0497(12) 0.0392(11) 0.0447(11) 0.0092(10) 0.0151(9) 0.0128(9)

loop_
_atom_type_symbol
_atom_type_description
_atom_type_scat_dispersion_real
_atom_type_scat_dispersion_imag
_atom_type_scat_source
C C 0.0033 0.0016 'International Tables Vol C Tables 4.2.6.8 and 6.1.1.4'
H H 0 0 'International Tables Vol C Tables 4.2.6.8 and 6.1.1.4'
N N 0.0061 0.0033 'International Tables Vol C Tables 4.2.6.8 and 6.1.1.4'
Zn Zn 0.2839 1.4301 'International Tables Vol C Tables 4.2.6.8 and 6.1.1.4'
Cl Cl 0.1484 0.1585 'International Tables Vol C Tables 4.2.6.8 and 6.1.1.4'

loop_
_geom_angle_atom_site_label_1
_geom_angle_atom_site_label_2
_geom_angle_atom_site_label_3
_geom_angle
_geom_angle_publ_flag
Cl3 Zn1 Cl2 112.68(3) yes
Cl3 Zn1 Cl4 116.09(3) yes
Cl2 Zn1 Cl4 105.13(4) yes
Cl3 Zn1 Cl1 108.78(4) yes
Cl2 Zn1 Cl1 107.68(4) yes
Cl4 Zn1 Cl1 106.00(3) yes
C5 N1 N2 100.9(2) yes
N3 N2 N1 114.8(2) yes
N3 N2 H2 125.5(18) ?
N1 N2 H2 119.6(18) ?
N2 N3 N4 105.2(2) yes
N3 N4 C5 106.1(2) yes
N1 C5 N4 113.1(2) ?
N1 C5 C6 124.2(2) ?
N4 C5 C6 122.7(2) ?
N11 C6 C7 118.1(2) ?
N11 C6 C5 116.25(19) yes
C7 C6 C5 125.6(2) ?
C6 C7 C8 119.1(2) ?
C6 C7 H7 120.4 ?
C8 C7 H7 120.4 ?
C9 C8 C7 120.8(2) ?
C9 C8 H8 119.6 ?
C7 C8 H8 119.6 ?
C10 C9 C8 118.2(2) ?
C10 C9 H9 120.9 ?
C8 C9 H9 120.9 ?
N11 C10 C9 120.0(2) ?
N11 C10 H10 120 ?
C9 C10 H10 120 ?
C10 N11 C6 123.8(2) ?
C10 N11 H11 118.8(18) ?
C6 N11 H11 117.3(18) yes
N13 N12 C16 100.4(2) yes
N14 N13 N12 115.7(2) yes
N14 N13 H13 121.4(16) ?
N12 N13 H13 122.8(16) ?
N13 N14 N15 104.8(2) yes
N14 N15 C16 106.38(19) yes
N12 C16 N15 112.6(2) ?
N12 C16 C17 125.4(2) ?
N15 C16 C17 122.0(2) ?
N22 C17 C18 118.0(2) ?
N22 C17 C16 115.8(2) yes
C18 C17 C16 126.1(2) ?
C17 C18 C19 118.9(2) ?
C17 C18 H18 120.6 ?
C19 C18 H18 120.6 ?
C20 C19 C18 121.1(3) ?
C20 C19 H19 119.5 ?
C18 C19 H19 119.5 ?
C19 C20 C21 119.0(2) ?
C19 C20 H20 120.5 ?
C21 C20 H20 120.5 ?
N22 C21 C20 119.1(2) ?
N22 C21 H21 120.4 ?
C20 C21 H21 120.4 ?
C21 N22 C17 124.0(2) ?
C21 N22 H22 117.8(17) ?
C17 N22 H22 118.1(17) yes

loop_
_geom_bond_atom_site_label_1
_geom_bond_atom_site_label_2
_geom_bond_distance
_geom_bond_publ_flag
Zn1 Cl1 2.3236(11) yes
Zn1 Cl2 2.2648(9) yes
Zn1 Cl3 2.2297(10) yes
Zn1 Cl4 2.2873(11) yes
N1 C5 1.318(3) yes
N1 N2 1.317(3) yes
N2 N3 1.317(3) yes
N2 H2 0.92(3) yes
N3 N4 1.318(3) yes
N4 C5 1.337(3) yes
C5 C6 1.451(3) ?
C6 N11 1.342(3) yes
C6 C7 1.379(3) ?
C7 C8 1.384(3) ?
C7 H7 0.93 ?
C8 C9 1.379(3) ?
C8 H8 0.93 ?
C9 C10 1.367(3) ?
C9 H9 0.93 ?
C10 N11 1.331(3) ?
C10 H10 0.93 ?
N11 H11 0.82(2) yes
N12 N13 1.318(3) yes
N12 C16 1.323(3) yes
N13 N14 1.308(3) yes
N13 H13 0.83(2) yes
N14 N15 1.317(2) yes
N15 C16 1.343(3) yes
C16 C17 1.453(3) ?
C17 N22 1.347(3) ?
C17 C18 1.374(3) ?
C18 C19 1.383(3) ?
C18 H18 0.93 ?
C19 C20 1.364(4) ?
C19 H19 0.93 ?
C20 C21 1.366(4) ?
C20 H20 0.93 ?
C21 N22 1.333(3) ?
C21 H21 0.93 ?
N22 H22 0.81(2) yes

loop_
_geom_hbond_atom_site_label_D
_geom_hbond_atom_site_label_H
_geom_hbond_atom_site_label_A
_geom_hbond_site_symmetry_A
_geom_hbond_distance_DH
_geom_hbond_distance_HA
_geom_hbond_distance_DA
_geom_hbond_angle_DHA
N2 H2 Cl2 2_566 0.92(3) 2.22(3) 3.105(3) 162(3)
N11 H11 Cl1 . 0.82(2) 2.44(2) 3.171(3) 150(2)
N13 H13 Cl4 1_556 0.83(2) 2.30(2) 3.112(2) 167(2)
N22 H22 Cl1 2_666 0.81(2) 2.50(3) 3.210(2) 147(2)

loop_
_geom_torsion_atom_site_label_1
_geom_torsion_atom_site_label_2
_geom_torsion_atom_site_label_3
_geom_torsion_atom_site_label_4
_geom_torsion
C5 N1 N2 N3 -0.7(3)
N1 N2 N3 N4 0.6(3)
N2 N3 N4 C5 -0.2(3)
N2 N1 C5 N4 0.6(3)
N2 N1 C5 C6 -179.6(2)
N3 N4 C5 N1 -0.2(3)
N3 N4 C5 C6 179.9(2)
N1 C5 C6 N11 171.7(2)
N4 C5 C6 N11 -8.4(3)
N1 C5 C6 C7 -9.1(4)
N4 C5 C6 C7 170.8(2)
N11 C6 C7 C8 -0.3(3)
C5 C6 C7 C8 -179.5(2)
C6 C7 C8 C9 0.9(4)
C7 C8 C9 C10 -1.1(4)
C8 C9 C10 N11 0.8(4)
C9 C10 N11 C6 -0.2(4)
C7 C6 N11 C10 0.0(3)
C5 C6 N11 C10 179.2(2)
C16 N12 N13 N14 -0.6(3)
N12 N13 N14 N15 0.8(3)
N13 N14 N15 C16 -0.6(3)
N13 N12 C16 N15 0.2(3)
N13 N12 C16 C17 -179.4(2)
N14 N15 C16 N12 0.3(3)
N14 N15 C16 C17 179.9(2)
N12 C16 C17 N22 176.4(2)
N15 C16 C17 N22 -3.2(3)
N12 C16 C17 C18 -5.1(4)
N15 C16 C17 C18 175.3(2)
N22 C17 C18 C19 -0.1(3)
C16 C17 C18 C19 -178.6(2)
C17 C18 C19 C20 -0.8(4)
C18 C19 C20 C21 1.2(4)
C19 C20 C21 N22 -0.7(4)
C20 C21 N22 C17 -0.1(4)
C18 C17 N22 C21 0.5(3)
C16 C17 N22 C21 179.2(2)
